data_4517283
loop_
_publ_author_name
Monika,
'Verma, Abhineet'
'Tiwari, Manish Kumar'
'Show, Bibhutibhushan'
'Saha, Satyen'

_publ_section_title
;
 Modulation of Weak Interactions in Structural Isomers: Positional
 Isomeric Effects on Crystal Packing and Physical Properties and
 Solid-State Thin-Film Fabrication
;
_journal_name_full 'ACS Omega'
_journal_paper_doi 10.1021/acsomega.9b02962
_journal_year 2019
_chemical_formula_moiety 'C15 H10 N4'
_chemical_formula_sum 'C15 H10 N4'
_chemical_formula_weight 246.27
_space_group_crystal_system monoclinic
_space_group_IT_number 14
_space_group_name_Hall '-P 2ybc'
_space_group_name_H-M_alt 'P 1 21/c 1'
_atom_sites_solution_hydrogens mixed
_audit_creation_method SHELXL-2014/7
_cell_angle_alpha 90
_cell_angle_beta 106.87(3)
_cell_angle_gamma 90
_cell_formula_units_Z 8
_cell_length_a 7.165(2)
_cell_length_b 43.924(9)
_cell_length_c 8.416(2)
_cell_measurement_reflns_used 4438
_cell_measurement_temperature 296(2)
_cell_measurement_theta_max 25.01
_cell_measurement_theta_min 2.38
_cell_volume 2534.7(11)
_computing_cell_refinement 'APEX2/SAINT (Bruker, 2004)'
_computing_data_collection 'APEX2 (Bruker, 2004)'
_computing_data_reduction 'SAINT/XPREP (Bruker, 2004)'
_computing_molecular_graphics 'ORTEP3 (Farrugia, 1997) and Mercury (Bruno et al., 2002)'
_computing_publication_material 'SHELXL-2014/7 (Sheldrick, 2014)'
_computing_structure_refinement 'SHELXL-2014/7 (Sheldrick, 2014)'
_computing_structure_solution 'SHELXT-2014/4 (Sheldrick, 2014)'
_diffrn_ambient_temperature 296(2)
_diffrn_measured_fraction_theta_full 0.980
_diffrn_measured_fraction_theta_max 0.980
_diffrn_measurement_device_type 'Bruker axs kappa apex2 CCD Diffractometer'
_diffrn_measurement_method '\w and \f scan'
_diffrn_radiation_monochromator graphite
_diffrn_radiation_source 'fine-focus sealed tube'
_diffrn_radiation_type MoK\a
_diffrn_radiation_wavelength 0.71073
_diffrn_reflns_av_R_equivalents 0.0846
_diffrn_reflns_av_unetI/netI 0.1277
_diffrn_reflns_Laue_measured_fraction_full 0.980
_diffrn_reflns_Laue_measured_fraction_max 0.980
_diffrn_reflns_limit_h_max 8
_diffrn_reflns_limit_h_min -8
_diffrn_reflns_limit_k_max 52
_diffrn_reflns_limit_k_min -51
_diffrn_reflns_limit_l_max 9
_diffrn_reflns_limit_l_min -9
_diffrn_reflns_number 16844
_diffrn_reflns_point_group_measured_fraction_full 0.980
_diffrn_reflns_point_group_measured_fraction_max 0.980
_diffrn_reflns_theta_full 25.000
_diffrn_reflns_theta_max 25.000
_diffrn_reflns_theta_min 2.571
_exptl_absorpt_coefficient_mu 0.081
_exptl_absorpt_correction_T_max 0.9642
_exptl_absorpt_correction_T_min 0.8694
_exptl_absorpt_correction_type multi-scan
_exptl_absorpt_process_details 'SADABS (Bruker, 2012)'
_exptl_crystal_colour yellow
_exptl_crystal_density_diffrn 1.291
_exptl_crystal_description needle
_exptl_crystal_F_000 1024
_exptl_crystal_size_max 0.250
_exptl_crystal_size_mid 0.200
_exptl_crystal_size_min 0.150
_refine_diff_density_max 0.210
_refine_diff_density_min -0.231
_refine_diff_density_rms 0.053
_refine_ls_extinction_method none
_refine_ls_goodness_of_fit_ref 1.116
_refine_ls_hydrogen_treatment mixed
_refine_ls_matrix_type full
_refine_ls_number_parameters 355
_refine_ls_number_reflns 4359
_refine_ls_number_restraints 0
_refine_ls_restrained_S_all 1.116
_refine_ls_R_factor_all 0.2067
_refine_ls_R_factor_gt 0.1056
_refine_ls_shift/su_max 0.000
_refine_ls_shift/su_mean 0.000
_refine_ls_structure_factor_coef Fsqd
_refine_ls_weighting_details 'w=1/[\s^2^(Fo^2^)+(0.0096P)^2^+5.3902P] where P=(Fo^2^+2Fc^2^)/3'
_refine_ls_weighting_scheme calc
_refine_ls_wR_factor_gt 0.1409
_refine_ls_wR_factor_ref 0.1692
_reflns_Friedel_coverage 0.000
_reflns_number_gt 2284
_reflns_number_total 4359
_reflns_threshold_expression 'I > 2\s(I)'
_cod_data_source_file ao9b02962_si_002.cif
_cod_data_source_block 21MAYA
_cod_original_sg_symbol_H-M 'P 21/c'
_cod_database_code 4517283
_shelx_shelxl_version_number 2014/7
_shelx_space_group_comment
;
The symmetry employed for this shelxl refinement is uniquely defined
by the following loop, which should always be used as a source of
symmetry information in preference to the above space-group names.
They are only intended as comments.
;
_shelx_estimated_absorpt_t_min 0.980
_shelx_estimated_absorpt_t_max 0.988

loop_
_space_group_symop_operation_xyz
'x, y, z'
'-x, y+1/2, -z+1/2'
'-x, -y, -z'
'x, -y-1/2, z-1/2'

loop_
_atom_site_label
_atom_site_type_symbol
_atom_site_fract_x
_atom_site_fract_y
_atom_site_fract_z
_atom_site_U_iso_or_equiv
_atom_site_adp_type
_atom_site_occupancy
_atom_site_site_symmetry_order
_atom_site_calc_flag
_atom_site_refinement_flags_posn
_atom_site_refinement_flags_adp
C1 C 0.2595(8) 0.36333(11) -0.2020(7) 0.0495(15) Uani 1 1 d . .
H1 H 0.3711 0.3726 -0.1342 0.059 Uiso 1 1 calc R U
C2 C 0.2763(9) 0.33741(13) -0.2846(7) 0.0620(17) Uani 1 1 d . .
H2 H 0.3995 0.3292 -0.2723 0.074 Uiso 1 1 calc R U
C3 C 0.1128(11) 0.32276(13) -0.3876(7) 0.0649(18) Uani 1 1 d . .
H3 H 0.1275 0.3052 -0.4447 0.078 Uiso 1 1 calc R U
C4 C -0.0684(10) 0.33424(13) -0.4040(7) 0.0578(17) Uani 1 1 d . .
H4 H -0.1774 0.3243 -0.4714 0.069 Uiso 1 1 calc R U
C5 C -0.0921(8) 0.36119(11) -0.3194(6) 0.0422(14) Uani 1 1 d . .
C6 C -0.2780(8) 0.37303(14) -0.3308(7) 0.0561(16) Uani 1 1 d . .
H6 H -0.3877 0.3631 -0.3973 0.067 Uiso 1 1 calc R U
C7 C -0.3014(8) 0.39856(13) -0.2470(7) 0.0555(16) Uani 1 1 d . .
H7 H -0.4256 0.4057 -0.2533 0.067 Uiso 1 1 calc R U
C8 C -0.1361(7) 0.41397(12) -0.1514(6) 0.0442(14) Uani 1 1 d . .
H8 H -0.1529 0.4316 -0.0961 0.053 Uiso 1 1 calc R U
C9 C 0.0502(7) 0.40403(11) -0.1359(6) 0.0348(12) Uani 1 1 d . .
C10 C 0.0749(7) 0.37649(11) -0.2174(6) 0.0345(12) Uani 1 1 d . .
C11 C 0.2146(7) 0.42310(11) -0.0447(6) 0.0348(12) Uani 1 1 d . .
H11 H 0.3402 0.4184 -0.0475 0.042 Uiso 1 1 calc R U
C12 C 0.3338(7) 0.46576(10) 0.1189(6) 0.0332(12) Uani 1 1 d . .
C13 C 0.5298(8) 0.46395(10) 0.1061(6) 0.0359(13) Uani 1 1 d . .
C14 C 0.2854(7) 0.48887(10) 0.2068(6) 0.0367(13) Uani 1 1 d . .
C15 C 0.4321(8) 0.51074(12) 0.2914(7) 0.0421(14) Uani 1 1 d . .
C16 C 1.1918(8) 0.70036(12) 1.0787(7) 0.0487(15) Uani 1 1 d . .
H16 H 1.2744 0.6857 1.0564 0.058 Uiso 1 1 calc R U
C17 C 1.2657(9) 0.72230(12) 1.1902(7) 0.0579(17) Uani 1 1 d . .
H17 H 1.3991 0.7227 1.2428 0.069 Uiso 1 1 calc R U
C18 C 1.1462(10) 0.74460(14) 1.2292(8) 0.0692(18) Uani 1 1 d . .
H18 H 1.1999 0.7595 1.3079 0.083 Uiso 1 1 calc R U
C19 C 0.9506(10) 0.74438(13) 1.1511(8) 0.0641(18) Uani 1 1 d . .
H19 H 0.8712 0.7591 1.1773 0.077 Uiso 1 1 calc R U
C20 C 0.8685(8) 0.72233(11) 1.0326(6) 0.0426(14) Uani 1 1 d . .
C21 C 0.6628(9) 0.72233(13) 0.9513(7) 0.0577(16) Uani 1 1 d . .
H21 H 0.5839 0.7373 0.9758 0.069 Uiso 1 1 calc R U
C22 C 0.5825(8) 0.70009(13) 0.8371(8) 0.0601(17) Uani 1 1 d . .
H22 H 0.4491 0.7001 0.7839 0.072 Uiso 1 1 calc R U
C23 C 0.7010(7) 0.67764(12) 0.8011(7) 0.0514(15) Uani 1 1 d . .
H23 H 0.6448 0.6627 0.7236 0.062 Uiso 1 1 calc R U
C24 C 0.8973(8) 0.67684(11) 0.8763(7) 0.0437(14) Uani 1 1 d . .
C25 C 0.9864(7) 0.69928(11) 0.9930(6) 0.0378(13) Uani 1 1 d . .
C26 C 1.0158(8) 0.65204(12) 0.8324(6) 0.0454(14) Uani 1 1 d . .
H26 H 1.1512 0.6532 0.8664 0.054 Uiso 1 1 calc R U
C27 C 1.0339(7) 0.60672(11) 0.6954(6) 0.0350(12) Uani 1 1 d . .
C28 C 1.2421(8) 0.60817(11) 0.7243(6) 0.0412(13) Uani 1 1 d . .
C29 C 1.0193(8) 0.56034(13) 0.5335(7) 0.0469(14) Uani 1 1 d . .
C30 C 0.9278(7) 0.58368(11) 0.6051(6) 0.0358(13) Uani 1 1 d . .
N1 N 0.1866(5) 0.44609(9) 0.0384(5) 0.0363(10) Uani 1 1 d . .
N2 N 0.6852(6) 0.46272(10) 0.0960(6) 0.0530(13) Uani 1 1 d . .
N3 N 0.5474(7) 0.52815(11) 0.3575(6) 0.0637(14) Uani 1 1 d . .
N4 N 0.1059(7) 0.49337(11) 0.2220(6) 0.0535(14) Uani 1 1 d . .
N5 N 0.9315(6) 0.62948(9) 0.7489(5) 0.0423(11) Uani 1 1 d . .
N6 N 1.4057(7) 0.61067(11) 0.7489(6) 0.0662(15) Uani 1 1 d . .
N7 N 1.0878(8) 0.54235(11) 0.4733(6) 0.0689(16) Uani 1 1 d . .
N8 N 0.7334(7) 0.58119(11) 0.5731(6) 0.0529(14) Uani 1 1 d . .
H4A H 0.013(7) 0.4801(11) 0.168(6) 0.063 Uiso 1 1 d . U
H4B H 0.087(8) 0.5077(12) 0.282(6) 0.063 Uiso 1 1 d . U
H8A H 0.680(8) 0.5934(12) 0.617(7) 0.063 Uiso 1 1 d . U
H8B H 0.671(7) 0.5639(11) 0.528(6) 0.063 Uiso 1 1 d . U

loop_
_atom_site_aniso_label
_atom_site_aniso_U_11
_atom_site_aniso_U_22
_atom_site_aniso_U_33
_atom_site_aniso_U_23
_atom_site_aniso_U_13
_atom_site_aniso_U_12
C1 0.052(4) 0.038(3) 0.061(4) -0.008(3) 0.021(3) -0.007(3)
C2 0.073(5) 0.046(4) 0.077(5) -0.012(3) 0.038(4) 0.003(3)
C3 0.101(6) 0.044(4) 0.062(4) -0.018(3) 0.043(4) -0.011(4)
C4 0.085(5) 0.048(4) 0.039(4) -0.012(3) 0.016(4) -0.029(4)
C5 0.055(4) 0.042(3) 0.031(3) -0.002(3) 0.013(3) -0.018(3)
C6 0.042(4) 0.072(5) 0.049(4) -0.002(3) 0.004(3) -0.022(3)
C7 0.036(3) 0.067(4) 0.061(4) -0.004(3) 0.010(3) -0.005(3)
C8 0.035(3) 0.052(4) 0.047(4) -0.004(3) 0.015(3) -0.004(3)
C9 0.035(3) 0.036(3) 0.035(3) -0.003(2) 0.012(3) -0.009(3)
C10 0.039(3) 0.036(3) 0.029(3) -0.001(2) 0.012(3) -0.008(3)
C11 0.030(3) 0.040(3) 0.039(3) 0.000(3) 0.017(3) 0.001(2)
C12 0.032(3) 0.030(3) 0.040(3) -0.007(2) 0.013(3) -0.006(2)
C13 0.037(3) 0.028(3) 0.042(3) -0.006(2) 0.011(3) -0.007(2)
C14 0.041(3) 0.029(3) 0.039(3) -0.005(2) 0.010(3) -0.010(3)
C15 0.043(3) 0.041(3) 0.044(4) -0.005(3) 0.014(3) 0.004(3)
C16 0.049(4) 0.048(4) 0.051(4) -0.007(3) 0.017(3) -0.009(3)
C17 0.059(4) 0.055(4) 0.061(4) -0.023(3) 0.019(3) -0.016(3)
C18 0.081(5) 0.056(4) 0.076(5) -0.019(4) 0.032(4) -0.014(4)
C19 0.087(5) 0.049(4) 0.069(5) -0.010(3) 0.043(4) 0.000(4)
C20 0.060(4) 0.032(3) 0.039(3) 0.000(3) 0.019(3) -0.008(3)
C21 0.066(5) 0.043(4) 0.071(5) 0.002(3) 0.031(4) 0.011(3)
C22 0.038(3) 0.061(4) 0.081(5) 0.002(4) 0.017(3) 0.006(3)
C23 0.037(4) 0.046(4) 0.068(4) -0.009(3) 0.011(3) -0.002(3)
C24 0.049(4) 0.034(3) 0.052(4) 0.003(3) 0.021(3) -0.006(3)
C25 0.047(3) 0.028(3) 0.043(3) 0.005(2) 0.020(3) 0.002(3)
C26 0.056(4) 0.041(3) 0.042(4) -0.002(3) 0.018(3) -0.005(3)
C27 0.038(3) 0.037(3) 0.033(3) -0.001(2) 0.014(3) 0.000(3)
C28 0.050(4) 0.034(3) 0.043(4) -0.008(3) 0.018(3) -0.005(3)
C29 0.053(4) 0.047(4) 0.042(4) -0.007(3) 0.015(3) -0.006(3)
C30 0.039(3) 0.034(3) 0.035(3) -0.003(2) 0.012(3) -0.004(3)
N1 0.034(2) 0.035(3) 0.041(3) -0.009(2) 0.013(2) -0.006(2)
N2 0.038(3) 0.060(3) 0.066(3) -0.010(2) 0.023(3) -0.007(2)
N3 0.061(3) 0.062(3) 0.065(4) -0.018(3) 0.013(3) -0.020(3)
N4 0.041(3) 0.058(4) 0.068(4) -0.030(3) 0.026(3) -0.010(3)
N5 0.053(3) 0.036(3) 0.041(3) -0.006(2) 0.019(2) -0.002(2)
N6 0.047(3) 0.067(4) 0.086(4) -0.002(3) 0.022(3) -0.010(3)
N7 0.089(4) 0.062(4) 0.067(4) -0.020(3) 0.041(3) -0.002(3)
N8 0.044(3) 0.048(3) 0.063(4) -0.015(3) 0.011(3) -0.010(2)

loop_
_atom_type_symbol
_atom_type_description
_atom_type_scat_dispersion_real
_atom_type_scat_dispersion_imag
_atom_type_scat_source
C C 0.0033 0.0016 'International Tables Vol C Tables 4.2.6.8 and 6.1.1.4'
H H 0.0000 0.0000 'International Tables Vol C Tables 4.2.6.8 and 6.1.1.4'
N N 0.0061 0.0033 'International Tables Vol C Tables 4.2.6.8 and 6.1.1.4'

loop_
_geom_angle_atom_site_label_1
_geom_angle_atom_site_label_2
_geom_angle_atom_site_label_3
_geom_angle
C2 C1 C10 121.0(5)
C2 C1 H1 119.5
C10 C1 H1 119.5
C1 C2 C3 121.4(6)
C1 C2 H2 119.3
C3 C2 H2 119.3
C4 C3 C2 119.7(5)
C4 C3 H3 120.1
C2 C3 H3 120.1
C3 C4 C5 120.5(5)
C3 C4 H4 119.7
C5 C4 H4 119.7
C6 C5 C4 121.6(5)
C6 C5 C10 118.7(5)
C4 C5 C10 119.7(5)
C7 C6 C5 121.7(5)
C7 C6 H6 119.1
C5 C6 H6 119.1
C6 C7 C8 119.1(5)
C6 C7 H7 120.5
C8 C7 H7 120.5
C9 C8 C7 122.5(5)
C9 C8 H8 118.7
C7 C8 H8 118.7
C8 C9 C10 118.4(4)
C8 C9 C11 118.6(4)
C10 C9 C11 122.9(4)
C1 C10 C5 117.6(5)
C1 C10 C9 123.1(4)
C5 C10 C9 119.4(5)
N1 C11 C9 120.5(4)
N1 C11 H11 119.7
C9 C11 H11 119.7
C14 C12 N1 117.1(4)
C14 C12 C13 119.3(4)
N1 C12 C13 123.5(4)
N2 C13 C12 179.6(5)
N4 C14 C12 124.4(5)
N4 C14 C15 115.7(5)
C12 C14 C15 119.9(5)
N3 C15 C14 179.6(7)
C17 C16 C25 120.8(5)
C17 C16 H16 119.6
C25 C16 H16 119.6
C16 C17 C18 121.5(6)
C16 C17 H17 119.3
C18 C17 H17 119.3
C19 C18 C17 119.6(6)
C19 C18 H18 120.2
C17 C18 H18 120.2
C18 C19 C20 120.8(6)
C18 C19 H19 119.6
C20 C19 H19 119.6
C19 C20 C25 120.5(5)
C19 C20 C21 120.3(5)
C25 C20 C21 119.2(5)
C22 C21 C20 119.9(5)
C22 C21 H21 120.1
C20 C21 H21 120.1
C21 C22 C23 119.9(5)
C21 C22 H22 120.1
C23 C22 H22 120.1
C24 C23 C22 122.0(5)
C24 C23 H23 119.0
C22 C23 H23 119.0
C23 C24 C25 120.2(5)
C23 C24 C26 119.2(5)
C25 C24 C26 120.6(5)
C24 C25 C20 118.9(5)
C24 C25 C16 124.3(5)
C20 C25 C16 116.8(5)
N5 C26 C24 119.8(5)
N5 C26 H26 120.1
C24 C26 H26 120.1
C30 C27 N5 117.1(4)
C30 C27 C28 120.7(5)
N5 C27 C28 122.1(4)
N6 C28 C27 176.9(6)
N7 C29 C30 178.1(6)
N8 C30 C27 123.5(5)
N8 C30 C29 115.4(5)
C27 C30 C29 121.1(5)
C11 N1 C12 123.0(4)
C14 N4 H4A 116(3)
C14 N4 H4B 120(4)
H4A N4 H4B 124(5)
C26 N5 C27 122.2(5)
C30 N8 H8A 117(4)
C30 N8 H8B 120(3)
H8A N8 H8B 120(5)

loop_
_geom_bond_atom_site_label_1
_geom_bond_atom_site_label_2
_geom_bond_distance
C1 C2 1.357(7)
C1 C10 1.414(6)
C1 H1 0.9300
C2 C3 1.396(8)
C2 H2 0.9300
C3 C4 1.362(8)
C3 H3 0.9300
C4 C5 1.417(7)
C4 H4 0.9300
C5 C6 1.407(7)
C5 C10 1.422(6)
C6 C7 1.360(7)
C6 H6 0.9300
C7 C8 1.398(7)
C7 H7 0.9300
C8 C9 1.374(6)
C8 H8 0.9300
C9 C10 1.427(6)
C9 C11 1.467(6)
C11 N1 1.277(5)
C11 H11 0.9300
C12 C14 1.359(6)
C12 N1 1.380(5)
C12 C13 1.441(7)
C13 N2 1.142(6)
C14 N4 1.343(6)
C14 C15 1.449(7)
C15 N3 1.145(6)
C16 C17 1.342(7)
C16 C25 1.440(7)
C16 H16 0.9300
C17 C18 1.401(7)
C17 H17 0.9300
C18 C19 1.364(8)
C18 H18 0.9300
C19 C20 1.392(7)
C19 H19 0.9300
C20 C25 1.419(7)
C20 C21 1.434(7)
C21 C22 1.374(7)
C21 H21 0.9300
C22 C23 1.391(7)
C22 H22 0.9300
C23 C24 1.365(7)
C23 H23 0.9300
C24 C25 1.407(7)
C24 C26 1.492(7)
C26 N5 1.263(6)
C26 H26 0.9300
C27 C30 1.358(6)
C27 N5 1.390(6)
C27 C28 1.441(7)
C28 N6 1.135(6)
C29 N7 1.125(6)
C29 C30 1.440(7)
C30 N8 1.344(6)
N4 H4A 0.90(5)
N4 H4B 0.84(5)
N8 H8A 0.81(5)
N8 H8B 0.91(5)

loop_
_geom_hbond_atom_site_label_D
_geom_hbond_atom_site_label_H
_geom_hbond_atom_site_label_A
_geom_hbond_distance_DH
_geom_hbond_distance_HA
_geom_hbond_distance_DA
_geom_hbond_angle_DHA
_geom_hbond_site_symmetry_A
N4 H4A N2 0.90(5) 2.37(5) 3.189(6) 150(4) 1_455
N4 H4B N7 0.84(5) 2.21(5) 3.046(7) 169(5) 1_455
N8 H8A N6 0.81(5) 2.63(5) 3.376(7) 153(5) 1_455
N8 H8B N3 0.91(5) 2.14(5) 3.015(7) 162(5) .

loop_
_geom_torsion_atom_site_label_1
_geom_torsion_atom_site_label_2
_geom_torsion_atom_site_label_3
_geom_torsion_atom_site_label_4
_geom_torsion
C10 C1 C2 C3 0.0(9)
C1 C2 C3 C4 -1.2(9)
C2 C3 C4 C5 0.9(9)
C3 C4 C5 C6 -178.2(5)
C3 C4 C5 C10 0.5(8)
C4 C5 C6 C7 178.7(5)
C10 C5 C6 C7 -0.1(8)
C5 C6 C7 C8 2.1(8)
C6 C7 C8 C9 -1.2(8)
C7 C8 C9 C10 -1.6(8)
C7 C8 C9 C11 174.8(5)
C2 C1 C10 C5 1.4(7)
C2 C1 C10 C9 -178.7(5)
C6 C5 C10 C1 177.1(5)
C4 C5 C10 C1 -1.6(7)
C6 C5 C10 C9 -2.8(7)
C4 C5 C10 C9 178.4(5)
C8 C9 C10 C1 -176.3(5)
C11 C9 C10 C1 7.5(7)
C8 C9 C10 C5 3.6(7)
C11 C9 C10 C5 -172.6(4)
C8 C9 C11 N1 10.0(7)
C10 C9 C11 N1 -173.8(4)
N1 C12 C14 N4 1.1(8)
C13 C12 C14 N4 177.6(5)
N1 C12 C14 C15 -178.7(4)
C13 C12 C14 C15 -2.2(7)
C25 C16 C17 C18 0.9(9)
C16 C17 C18 C19 -0.8(9)
C17 C18 C19 C20 -0.3(9)
C18 C19 C20 C25 1.2(8)
C18 C19 C20 C21 -180.0(6)
C19 C20 C21 C22 -178.6(5)
C25 C20 C21 C22 0.2(8)
C20 C21 C22 C23 0.2(9)
C21 C22 C23 C24 0.0(9)
C22 C23 C24 C25 -0.5(8)
C22 C23 C24 C26 179.8(5)
C23 C24 C25 C20 0.9(7)
C26 C24 C25 C20 -179.4(4)
C23 C24 C25 C16 180.0(5)
C26 C24 C25 C16 -0.3(8)
C19 C20 C25 C24 178.1(5)
C21 C20 C25 C24 -0.7(7)
C19 C20 C25 C16 -1.1(7)
C21 C20 C25 C16 -179.9(5)
C17 C16 C25 C24 -179.1(5)
C17 C16 C25 C20 0.0(7)
C23 C24 C26 N5 -11.8(7)
C25 C24 C26 N5 168.6(5)
N5 C27 C30 N8 -3.4(8)
C28 C27 C30 N8 -179.6(5)
N5 C27 C30 C29 175.1(4)
C28 C27 C30 C29 -1.0(8)
C9 C11 N1 C12 -176.4(4)
C14 C12 N1 C11 -178.2(5)
C13 C12 N1 C11 5.5(7)
C24 C26 N5 C27 175.8(4)
C30 C27 N5 C26 -179.4(5)
C28 C27 N5 C26 -3.3(7)
